data_2102158
loop_
_publ_author_name
'Glidewell, Christopher'
'Low, John N'
'Wardell, James L'

_publ_section_title
;
 Conformational preferences and supramolecular aggregation in
 2-nitrophenylthiolates: disulfides and thiosulfonates
;
_journal_issue 5
_journal_name_full 'Acta Crystallographica Section B'
_journal_page_first 893
_journal_page_last 905
_journal_paper_doi 10.1107/S0108768100007114
_journal_volume 56
_journal_year 2000
_chemical_formula_moiety 'C12 H8 N2 O6 S2'
_chemical_formula_sum 'C12 H8 N2 O6 S2'
_chemical_formula_weight 340.32
_chemical_name_systematic
;
 S-(2-Nitrophenyl) 2-nitrobenzene thiosulfonate
;
_space_group_IT_number 2
_symmetry_cell_setting triclinic
_symmetry_space_group_name_Hall '-P 1'
_symmetry_space_group_name_H-M 'P -1'
_cell_angle_alpha 101.06(3)
_cell_angle_beta 91.97(3)
_cell_angle_gamma 91.07(3)
_cell_formula_units_Z 6
_cell_length_a 8.8211(18)
_cell_length_b 11.042(2)
_cell_length_c 21.258(4)
_cell_measurement_reflns_used 8996
_cell_measurement_temperature 150(2)
_cell_measurement_theta_max 29.68
_cell_measurement_theta_min 2.93
_cell_volume 2030.3(7)
_computing_cell_refinement 'DENZO (Otwinowski & Minor, 1997)'
_computing_data_collection 'Kappa-CCD server software (Nonius, 1997)'
_computing_data_reduction 'DENZO (Otwinowski & Minor, 1997)'
_computing_molecular_graphics 'ORTEP (Johnson, 1976), PLATON (Spek, 1999)'
_computing_publication_material 'SHELXL-97  and WordPerfect macro PRPKAPPA (Ferguson, 1999)'
_computing_structure_refinement 'SHELXL-97 (Sheldrick, 1997b)'
_computing_structure_solution 'SHELXS-97 (Sheldrick, 1997a)'
_diffrn_ambient_temperature 150(2)
_diffrn_measured_fraction_theta_full .962
_diffrn_measured_fraction_theta_max .962
_diffrn_measurement_device_type Kappa-CCD
_diffrn_measurement_method '\f scans and \w scans with \k offsets'
_diffrn_radiation_monochromator graphite
_diffrn_radiation_source 'fine-focus sealed X-ray tube'
_diffrn_radiation_type 'Mo K\a'
_diffrn_radiation_wavelength .71073
_diffrn_reflns_av_R_equivalents .075
_diffrn_reflns_av_sigmaI/netI .2974
_diffrn_reflns_limit_h_max 10
_diffrn_reflns_limit_h_min -11
_diffrn_reflns_limit_k_max 14
_diffrn_reflns_limit_k_min -11
_diffrn_reflns_limit_l_max 27
_diffrn_reflns_limit_l_min -29
_diffrn_reflns_number 19285
_diffrn_reflns_theta_full 27.50
_diffrn_reflns_theta_max 27.50
_diffrn_reflns_theta_min 2.93
_diffrn_standards_decay_% 0
_exptl_absorpt_coefficient_mu .426
_exptl_absorpt_correction_T_max .9958
_exptl_absorpt_correction_T_min .9790
_exptl_absorpt_correction_type multi-scan
_exptl_absorpt_process_details 'Sortav (Blessing, 1995 & 1997)'
_exptl_crystal_colour yellow
_exptl_crystal_density_diffrn 1.670
_exptl_crystal_density_method 'not measured'
_exptl_crystal_description plate
_exptl_crystal_F_000 1044
_exptl_crystal_size_max .05
_exptl_crystal_size_mid .05
_exptl_crystal_size_min .01
_refine_diff_density_max .733
_refine_diff_density_min -.429
_refine_ls_extinction_method none
_refine_ls_goodness_of_fit_ref .917
_refine_ls_hydrogen_treatment constr
_refine_ls_matrix_type full
_refine_ls_number_parameters 595
_refine_ls_number_reflns 8996
_refine_ls_number_restraints 0
_refine_ls_restrained_S_all .917
_refine_ls_R_factor_all .2470
_refine_ls_R_factor_gt .0788
_refine_ls_shift/su_max .001
_refine_ls_shift/su_mean .000
_refine_ls_structure_factor_coef Fsqd
_refine_ls_weighting_details 'w=1/[\s^2^(Fo^2^)+(0.0515P)^2^] where P=(Fo^2^+2Fc^2^)/3'
_refine_ls_weighting_scheme calc
_refine_ls_wR_factor_ref .1892
_reflns_number_gt 3364
_reflns_number_total 8996
_reflns_threshold_expression >2\s(I)
_cod_data_source_file na0107.cif
_cod_data_source_block 7
_cod_depositor_comments
;
The following automatic conversions were performed:
'_exptl_absorpt_correction_type' value 'Multi-scan' changed to
'multi-scan' according to
'/home/saulius/struct/CIF-dictionaries/cif_core.dic' dictionary named
'cif_core.dic' version 2.4.1 from 2010-06-29.

Automatic conversion script
Id: cif_fix_enum 1527 2010-12-29 10:47:43Z saulius 

The following automatic conversions were performed:

'_exptl_absorpt_correction_type' value 'Multi-scan' changed to
'multi-scan' according to
/home/saulius/struct/CIF-dictionaries/cif_core.dic dictionary named
'cif_core.dic' version 2.4.1 from 2010-06-29.

Automatic conversion script
Id: cif_fix_values 1715 2011-07-08 13:25:40Z adriana 

The following automatic conversions were performed:

'_refine_ls_weighting_scheme' value 'w=1/[\s^2^(Fo^2^)+(0.0515P)^2^]
where P=(Fo^2^+2Fc^2^)/3' was changed to 'calc'. New tag
'_refine_ls_weighting_details' was created. The value of the new tag
was set to 'w=1/[\s^2^(Fo^2^)+(0.0515P)^2^] where
P=(Fo^2^+2Fc^2^)/3'.

Automatic conversion script
Id: cif_fix_values 3143 2015-03-26 13:38:13Z robertas 
;
_cod_original_sg_symbol_H-M P-1
_cod_database_code 2102158
_cod_database_fobs_code 2102158

loop_
_symmetry_equiv_pos_as_xyz
'x, y, z'
'-x, -y, -z'

loop_
_atom_site_label
_atom_site_fract_x
_atom_site_fract_y
_atom_site_fract_z
_atom_site_U_iso_or_equiv
_atom_site_adp_type
_atom_site_calc_flag
_atom_site_refinement_flags
_atom_site_occupancy
_atom_site_type_symbol
S1 .75190(18) .42884(16) .26121(8) .0306(4) Uani d . 1 S
O1 .8710(4) .5209(4) .27188(19) .0344(12) Uani d . 1 O
O2 .7558(5) .3298(4) .20682(19) .0414(12) Uani d . 1 O
S2 .54838(18) .51519(17) .25096(8) .0354(5) Uani d . 1 S
C11 .7460(6) .3694(6) .3325(3) .0239(15) Uani d . 1 C
C12 .6805(6) .2537(6) .3367(3) .0263(15) Uani d . 1 C
N12 .5993(6) .1748(6) .2814(3) .0372(15) Uani d . 1 N
O121 .5014(5) .2206(5) .2526(2) .0533(15) Uani d . 1 O
O122 .6362(5) .0650(5) .2698(2) .0476(13) Uani d . 1 O
C13 .6856(6) .2100(6) .3935(3) .0304(16) Uani d . 1 C
C14 .7540(7) .2845(7) .4476(3) .0389(18) Uani d . 1 C
C15 .8185(6) .3966(6) .4445(3) .0294(16) Uani d . 1 C
C16 .8124(6) .4391(6) .3876(3) .0300(16) Uani d . 1 C
C21 .5814(6) .6440(6) .3139(3) .0253(15) Uani d . 1 C
C22 .6622(6) .7530(6) .3086(3) .0284(16) Uani d . 1 C
N22 .7217(6) .7675(5) .2458(3) .0368(14) Uani d . 1 N
O221 .6408(5) .7366(5) .1976(2) .0450(13) Uani d . 1 O
O222 .8488(5) .8154(5) .2480(2) .0541(15) Uani d . 1 O
C23 .6910(7) .8459(7) .3595(3) .0378(18) Uani d . 1 C
C24 .6359(7) .8353(8) .4187(3) .043(2) Uani d . 1 C
C25 .5565(7) .7337(8) .4263(3) .042(2) Uani d . 1 C
C26 .5297(6) .6380(7) .3742(3) .0344(17) Uani d . 1 C
S3 .74925(17) .02210(16) .59309(8) .0279(4) Uani d . 1 S
O3 .6293(4) -.0641(4) .5977(2) .0346(11) Uani d . 1 O
O4 .7447(5) .0879(4) .54078(18) .0340(11) Uani d . 1 O
S4 .95184(17) -.07031(16) .58652(8) .0305(4) Uani d . 1 S
C31 .7565(6) .1294(6) .6668(3) .0230(14) Uani d . 1 C
C32 .8166(6) .2514(6) .6751(3) .0231(15) Uani d . 1 C
N32 .8927(6) .2955(5) .6230(2) .0300(13) Uani d . 1 N
O321 .9950(5) .2346(5) .5970(2) .0447(13) Uani d . 1 O
O322 .8485(5) .3941(4) .6103(2) .0404(12) Uani d . 1 O
C33 .8071(6) .3324(6) .7328(3) .0282(16) Uani d . 1 C
C34 .7435(7) .2910(7) .7842(3) .0354(17) Uani d . 1 C
C35 .6889(6) .1732(7) .7768(3) .0327(17) Uani d . 1 C
C36 .6929(6) .0916(6) .7192(3) .0288(16) Uani d . 1 C
C41 .9207(6) -.1563(6) .6480(3) .0245(15) Uani d . 1 C
C42 .8318(6) -.2656(6) .6402(3) .0256(15) Uani d . 1 C
N42 .7644(6) -.3236(5) .5765(3) .0352(14) Uani d . 1 N
O421 .8377(5) -.3218(4) .5287(2) .0396(12) Uani d . 1 O
O422 .6369(5) -.3725(5) .5760(2) .0487(14) Uani d . 1 O
C43 .8037(7) -.3227(6) .6903(3) .0351(17) Uani d . 1 C
C44 .8663(7) -.2726(7) .7505(3) .0415(19) Uani d . 1 C
C45 .9544(7) -.1676(7) .7590(3) .0421(19) Uani d . 1 C
C46 .9808(6) -.1063(6) .7086(3) .0316(16) Uani d . 1 C
S5 .79527(17) .66439(16) .92199(7) .0274(4) Uani d . 1 S
O5 .9146(4) .7526(4) .92025(18) .0309(11) Uani d . 1 O
O6 .7757(4) .5613(4) .86949(18) .0326(11) Uani d . 1 O
S6 .59025(17) .75433(16) .92699(8) .0314(4) Uani d . 1 S
C51 .8210(6) .6124(6) .9953(3) .0209(15) Uani d . 1 C
C52 .7670(6) .5001(6) 1.0076(3) .0257(15) Uani d . 1 C
N52 .6727(6) .4142(5) .9605(3) .0337(14) Uani d . 1 N
O521 .5619(5) .4529(4) .9351(2) .0422(13) Uani d . 1 O
O522 .7089(5) .3050(5) .9497(2) .0471(13) Uani d . 1 O
C53 .8001(7) .4654(7) 1.0657(3) .0350(17) Uani d . 1 C
C54 .8802(7) .5486(8) 1.1127(3) .045(2) Uani d . 1 C
C55 .9332(7) .6562(8) 1.1020(3) .041(2) Uani d . 1 C
C56 .9031(6) .6904(6) 1.0434(3) .0296(16) Uani d . 1 C
C61 .6476(6) .8832(6) .9877(3) .0259(15) Uani d . 1 C
C62 .7323(6) .9852(6) .9774(3) .0273(15) Uani d . 1 C
N62 .7791(7) .9978(5) .9135(3) .0338(14) Uani d . 1 N
O621 .6899(5) .9626(4) .8678(2) .0412(12) Uani d . 1 O
O622 .9037(5) 1.0450(4) .9091(2) .0442(13) Uani d . 1 O
C63 .7805(6) 1.0787(6) 1.0280(3) .0315(16) Uani d . 1 C
C64 .7370(7) 1.0734(7) 1.0886(3) .0394(19) Uani d . 1 C
C65 .6511(7) .9735(7) 1.1004(3) .0375(18) Uani d . 1 C
C66 .6098(6) .8782(7) 1.0507(3) .0336(17) Uani d . 1 C
H13 .6434 .1311 .3956 .037 Uiso calc R 1 H
H14 .7559 .2571 .4873 .047 Uiso calc R 1 H
H15 .8675 .4453 .4816 .035 Uiso calc R 1 H
H16 .8550 .5182 .3864 .036 Uiso calc R 1 H
H23 .7480 .9172 .3548 .045 Uiso calc R 1 H
H24 .6543 .9007 .4545 .052 Uiso calc R 1 H
H25 .5193 .7278 .4670 .050 Uiso calc R 1 H
H26 .4746 .5664 .3799 .041 Uiso calc R 1 H
H33 .8434 .4153 .7374 .034 Uiso calc R 1 H
H34 .7384 .3453 .8245 .043 Uiso calc R 1 H
H35 .6465 .1464 .8124 .039 Uiso calc R 1 H
H36 .6527 .0099 .7152 .035 Uiso calc R 1 H
H43 .7420 -.3958 .6840 .042 Uiso calc R 1 H
H44 .8480 -.3113 .7858 .050 Uiso calc R 1 H
H45 .9989 -.1352 .8002 .050 Uiso calc R 1 H
H46 1.0392 -.0314 .7158 .038 Uiso calc R 1 H
H53 .7687 .3867 1.0731 .042 Uiso calc R 1 H
H54 .8979 .5284 1.1538 .054 Uiso calc R 1 H
H55 .9919 .7097 1.1345 .049 Uiso calc R 1 H
H56 .9394 .7681 1.0364 .035 Uiso calc R 1 H
H63 .8428 1.1454 1.0206 .038 Uiso calc R 1 H
H64 .7657 1.1388 1.1232 .047 Uiso calc R 1 H
H65 .6212 .9712 1.1427 .045 Uiso calc R 1 H
H66 .5552 .8085 1.0591 .040 Uiso calc R 1 H

loop_
_atom_site_aniso_label
_atom_site_aniso_U_11
_atom_site_aniso_U_22
_atom_site_aniso_U_33
_atom_site_aniso_U_12
_atom_site_aniso_U_13
_atom_site_aniso_U_23
S1 .0378(10) .0227(11) .0317(10) .0043(8) .0024(8) .0058(8)
O1 .025(2) .046(3) .036(3) -.004(2) -.0004(19) .020(2)
O2 .068(3) .031(3) .023(2) .013(2) .001(2) -.001(2)
S2 .0399(10) .0254(11) .0396(10) .0023(8) -.0081(8) .0041(9)
C11 .024(3) .018(4) .030(4) .003(3) -.002(3) .004(3)
C12 .022(3) .021(4) .033(4) .003(3) -.001(3) -.003(3)
N12 .034(3) .030(4) .047(4) -.004(3) .004(3) .006(3)
O121 .045(3) .045(4) .065(4) .005(3) -.019(3) .001(3)
O122 .063(3) .024(3) .054(3) -.002(3) .007(2) .002(3)
C13 .032(4) .013(4) .049(4) .000(3) .008(3) .014(3)
C14 .043(4) .042(5) .038(4) .008(4) .014(3) .021(4)
C15 .034(4) .035(5) .020(4) -.003(3) .006(3) .005(3)
C16 .031(3) .023(4) .037(4) -.001(3) -.004(3) .010(3)
C21 .027(3) .020(4) .028(4) .002(3) -.004(3) .002(3)
C22 .020(3) .028(4) .038(4) .005(3) -.002(3) .008(3)
N22 .042(4) .022(4) .045(4) .008(3) .005(3) .002(3)
O221 .050(3) .050(4) .035(3) .006(3) .005(2) .007(3)
O222 .046(3) .051(4) .060(4) -.017(3) .017(3) -.003(3)
C23 .032(4) .028(5) .050(5) .004(3) -.004(3) .000(4)
C24 .045(4) .048(6) .031(4) .014(4) .000(4) -.009(4)
C25 .035(4) .063(6) .029(4) .014(4) .004(3) .012(4)
C26 .026(3) .041(5) .042(4) .004(3) -.001(3) .023(4)
S3 .0330(9) .0208(11) .0289(9) .0010(8) -.0028(7) .0029(8)
O3 .029(2) .022(3) .051(3) -.009(2) -.006(2) .004(2)
O4 .058(3) .018(3) .027(3) .002(2) -.007(2) .007(2)
S4 .0353(9) .0227(11) .0359(10) .0049(8) .0107(8) .0096(8)
C31 .022(3) .019(4) .030(4) .002(3) .003(3) .006(3)
C32 .019(3) .027(4) .025(4) -.001(3) .003(3) .009(3)
N32 .029(3) .025(4) .036(3) -.012(3) -.005(3) .009(3)
O321 .041(3) .048(4) .050(3) .001(3) .017(2) .019(3)
O322 .054(3) .024(3) .048(3) .000(2) .001(2) .019(2)
C33 .031(4) .017(4) .034(4) -.001(3) -.006(3) .001(3)
C34 .043(4) .038(5) .024(4) .006(4) -.001(3) .003(3)
C35 .029(4) .045(5) .025(4) .002(3) .001(3) .009(4)
C36 .037(4) .017(4) .033(4) .004(3) .002(3) .005(3)
C41 .023(3) .025(4) .029(4) .005(3) .006(3) .015(3)
C42 .023(3) .031(4) .024(4) .007(3) .005(3) .008(3)
N42 .043(4) .020(4) .042(4) .004(3) -.002(3) .008(3)
O421 .053(3) .037(3) .026(3) .001(2) -.002(2) .001(2)
O422 .043(3) .039(4) .065(4) -.016(3) -.007(3) .016(3)
C43 .039(4) .026(4) .046(5) .000(3) .006(3) .019(4)
C44 .049(4) .052(6) .027(4) .014(4) .005(3) .014(4)
C45 .039(4) .049(6) .041(5) .011(4) -.005(3) .013(4)
C46 .032(4) .024(4) .036(4) .002(3) -.002(3) -.002(3)
S5 .0344(9) .0219(11) .0261(9) -.0004(8) .0001(7) .0057(8)
O5 .029(2) .032(3) .033(3) .001(2) -.0003(19) .008(2)
O6 .047(3) .022(3) .025(2) -.001(2) .001(2) -.002(2)
S6 .0330(9) .0214(11) .0373(10) .0001(8) -.0062(8) .0009(8)
C51 .017(3) .027(4) .018(3) -.003(3) -.002(3) .005(3)
C52 .032(3) .012(4) .031(4) .003(3) -.001(3) -.001(3)
N52 .038(3) .025(4) .039(4) -.003(3) .005(3) .009(3)
O521 .039(3) .038(3) .047(3) -.003(2) -.007(2) .004(3)
O522 .053(3) .022(3) .064(4) -.004(2) .001(3) .003(3)
C53 .036(4) .033(5) .043(4) .014(3) .015(3) .021(4)
C54 .044(4) .065(7) .028(4) .020(4) .000(4) .013(4)
C55 .021(3) .071(7) .029(4) .000(4) -.005(3) .010(4)
C56 .030(3) .024(4) .035(4) .001(3) -.001(3) .005(3)
C61 .024(3) .020(4) .032(4) .003(3) -.001(3) -.001(3)
C62 .026(3) .024(4) .032(4) .004(3) .001(3) .005(3)
N62 .045(4) .018(4) .039(4) -.001(3) .008(3) .006(3)
O621 .053(3) .035(3) .037(3) .000(2) -.002(2) .010(2)
O622 .042(3) .036(3) .054(3) -.009(3) .010(2) .006(3)
C63 .026(3) .024(4) .043(4) .001(3) -.010(3) .005(3)
C64 .039(4) .027(5) .045(5) .008(3) -.011(4) -.010(4)
C65 .045(4) .034(5) .031(4) .010(4) .010(3) -.004(4)
C66 .027(3) .035(5) .042(4) .004(3) .013(3) .012(4)

loop_
_atom_type_symbol
_atom_type_description
_atom_type_scat_dispersion_real
_atom_type_scat_dispersion_imag
_atom_type_scat_source
C C .0033 .0016 'International Tables Vol C Tables 4.2.6.8 and 6.1.1.4'
H H .0000 .0000 'International Tables Vol C Tables 4.2.6.8 and 6.1.1.4'
N N .0061 .0033 'International Tables Vol C Tables 4.2.6.8 and 6.1.1.4'
O O .0106 .0060 'International Tables Vol C Tables 4.2.6.8 and 6.1.1.4'
S S .1246 .1234 'International Tables Vol C Tables 4.2.6.8 and 6.1.1.4'

loop_
_geom_angle_atom_site_label_1
_geom_angle_atom_site_label_2
_geom_angle_atom_site_label_3
_geom_angle
_geom_angle_publ_flag
O1 S1 O2 119.3(3) no
O1 S1 C11 105.8(3) no
O2 S1 C11 110.1(3) no
O1 S1 S2 108.3(2) no
O2 S1 S2 105.5(2) no
C11 S1 S2 107.4(2) no
C21 S2 S1 97.6(2) no
C16 C11 C12 117.5(6) no
C16 C11 S1 118.1(5) no
C12 C11 S1 124.4(4) no
C13 C12 C11 121.6(6) no
C13 C12 N12 116.6(6) no
C11 C12 N12 121.8(6) no
O121 N12 O122 125.9(6) no
O121 N12 C12 118.4(6) no
O122 N12 C12 115.7(5) no
C12 C13 C14 118.3(6) no
C12 C13 H13 120.8 no
C14 C13 H13 120.8 no
C15 C14 C13 121.1(6) no
C15 C14 H14 119.5 no
C13 C14 H14 119.5 no
C14 C15 C16 120.0(6) no
C14 C15 H15 120.0 no
C16 C15 H15 120.0 no
C15 C16 C11 121.5(6) no
C15 C16 H16 119.2 no
C11 C16 H16 119.2 no
C26 C21 C22 116.3(6) no
C26 C21 S2 118.6(5) no
C22 C21 S2 125.0(5) no
C23 C22 C21 122.3(6) no
C23 C22 N22 117.7(6) no
C21 C22 N22 120.0(6) no
O221 N22 O222 125.4(6) no
O221 N22 C22 118.9(5) no
O222 N22 C22 115.6(5) no
C22 C23 C24 119.0(7) no
C22 C23 H23 120.5 no
C24 C23 H23 120.5 no
C25 C24 C23 121.1(7) no
C25 C24 H24 119.5 no
C23 C24 H24 119.5 no
C24 C25 C26 119.6(7) no
C24 C25 H25 120.2 no
C26 C25 H25 120.2 no
C25 C26 C21 121.7(7) no
C25 C26 H26 119.2 no
C21 C26 H26 119.2 no
O3 S3 O4 119.1(3) no
O3 S3 C31 106.0(3) no
O4 S3 C31 109.4(3) no
O3 S3 S4 108.5(2) no
O4 S3 S4 105.8(2) no
C31 S3 S4 107.58(19) no
C41 S4 S3 97.33(19) no
C36 C31 C32 118.3(6) no
C36 C31 S3 117.2(5) no
C32 C31 S3 124.5(5) no
C33 C32 C31 120.9(6) no
C33 C32 N32 117.8(6) no
C31 C32 N32 121.3(6) no
O321 N32 O322 125.5(6) no
O321 N32 C32 118.2(5) no
O322 N32 C32 116.2(5) no
C32 C33 C34 119.1(6) no
C32 C33 H33 120.5 no
C34 C33 H33 120.5 no
C35 C34 C33 120.1(6) no
C35 C34 H34 119.9 no
C33 C34 H34 119.9 no
C34 C35 C36 122.0(7) no
C34 C35 H35 119.0 no
C36 C35 H35 119.0 no
C35 C36 C31 119.6(6) no
C35 C36 H36 120.2 no
C31 C36 H36 120.2 no
C46 C41 C42 118.2(6) no
C46 C41 S4 116.8(5) no
C42 C41 S4 124.9(5) no
C43 C42 C41 122.1(6) no
C43 C42 N42 117.2(6) no
C41 C42 N42 120.7(5) no
O421 N42 O422 124.7(6) no
O421 N42 C42 118.8(5) no
O422 N42 C42 116.4(5) no
C42 C43 C44 119.0(7) no
C42 C43 H43 120.5 no
C44 C43 H43 120.5 no
C45 C44 C43 119.9(7) no
C45 C44 H44 120.0 no
C43 C44 H44 120.0 no
C44 C45 C46 121.7(7) no
C44 C45 H45 119.2 no
C46 C45 H45 119.2 no
C41 C46 C45 119.0(7) no
C41 C46 H46 120.5 no
C45 C46 H46 120.5 no
O5 S5 O6 118.7(3) no
O5 S5 C51 106.6(3) no
O6 S5 C51 110.4(3) no
O5 S5 S6 108.6(2) no
O6 S5 S6 105.65(19) no
C51 S5 S6 106.2(2) no
C61 S6 S5 97.4(2) no
C56 C51 C52 118.3(5) no
C56 C51 S5 116.2(5) no
C52 C51 S5 125.5(4) no
C53 C52 C51 120.9(6) no
C53 C52 N52 117.0(6) no
C51 C52 N52 122.1(5) no
O521 N52 O522 123.7(5) no
O521 N52 C52 119.1(6) no
O522 N52 C52 117.2(5) no
C54 C53 C52 118.1(7) no
C54 C53 H53 120.9 no
C52 C53 H53 120.9 no
C55 C54 C53 121.8(6) no
C55 C54 H54 119.1 no
C53 C54 H54 119.1 no
C54 C55 C56 120.2(7) no
C54 C55 H55 119.9 no
C56 C55 H55 119.9 no
C51 C56 C55 120.4(7) no
C51 C56 H56 119.8 no
C55 C56 H56 119.8 no
C62 C61 C66 118.2(6) no
C62 C61 S6 124.8(5) no
C66 C61 S6 117.0(5) no
C63 C62 C61 121.4(6) no
C63 C62 N62 116.4(6) no
C61 C62 N62 122.2(6) no
O622 N62 O621 124.0(5) no
O622 N62 C62 117.8(5) no
O621 N62 C62 118.1(5) no
C64 C63 C62 118.9(7) no
C64 C63 H63 120.5 no
C62 C63 H63 120.5 no
C63 C64 C65 121.0(6) no
C63 C64 H64 119.5 no
C65 C64 H64 119.5 no
C66 C65 C64 119.8(6) no
C66 C65 H65 120.1 no
C64 C65 H65 120.1 no
C65 C66 C61 120.5(7) no
C65 C66 H66 119.7 no
C61 C66 H66 119.7 no

loop_
_geom_bond_atom_site_label_1
_geom_bond_atom_site_label_2
_geom_bond_distance
_geom_bond_publ_flag
S1 O1 1.430(4) no
S1 O2 1.433(4) no
S1 C11 1.764(6) no
S1 S2 2.073(2) no
S2 C21 1.768(6) no
C11 C16 1.379(8) no
C11 C12 1.412(8) no
C12 C13 1.384(8) no
C12 N12 1.477(7) no
N12 O121 1.214(6) no
N12 O122 1.242(7) no
C13 C14 1.390(9) no
C13 H13 .9500 no
C14 C15 1.366(9) no
C14 H14 .9500 no
C15 C16 1.377(8) no
C15 H15 .9500 no
C16 H16 .9500 no
C21 C26 1.387(8) no
C21 C22 1.412(9) no
C22 C23 1.354(9) no
C22 N22 1.486(8) no
N22 O221 1.219(6) no
N22 O222 1.226(6) no
C23 C24 1.390(9) no
C23 H23 .9500 no
C24 C25 1.349(10) no
C24 H24 .9500 no
C25 C26 1.387(9) no
C25 H25 .9500 no
C26 H26 .9500 no
S3 O3 1.428(4) no
S3 O4 1.440(4) no
S3 C31 1.773(6) no
S3 S4 2.070(2) no
S4 C41 1.782(6) no
C31 C36 1.394(8) no
C31 C32 1.415(8) no
C32 C33 1.377(8) no
C32 N32 1.471(7) no
N32 O321 1.219(6) no
N32 O322 1.237(6) no
C33 C34 1.393(8) no
C33 H33 .9500 no
C34 C35 1.357(9) no
C34 H34 .9500 no
C35 C36 1.375(8) no
C35 H35 .9500 no
C36 H36 .9500 no
C41 C46 1.384(8) no
C41 C42 1.406(8) no
C42 C43 1.365(8) no
C42 N42 1.483(7) no
N42 O421 1.226(6) no
N42 O422 1.237(6) no
C43 C44 1.384(8) no
C43 H43 .9500 no
C44 C45 1.363(10) no
C44 H44 .9500 no
C45 C46 1.396(9) no
C45 H45 .9500 no
C46 H46 .9500 no
S5 O5 1.427(4) no
S5 O6 1.437(4) no
S5 C51 1.771(6) no
S5 S6 2.076(2) no
S6 C61 1.781(6) no
C51 C56 1.378(8) no
C51 C52 1.394(8) no
C52 C53 1.387(8) no
C52 N52 1.464(7) no
N52 O521 1.223(6) no
N52 O522 1.233(7) no
C53 C54 1.385(9) no
C53 H53 .9500 no
C54 C55 1.331(10) no
C54 H54 .9500 no
C55 C56 1.387(8) no
C55 H55 .9500 no
C56 H56 .9500 no
C61 C62 1.396(9) no
C61 C66 1.401(8) no
C62 C63 1.389(8) no
C62 N62 1.466(8) no
N62 O622 1.221(6) no
N62 O621 1.226(6) no
C63 C64 1.369(9) no
C63 H63 .9500 no
C64 C65 1.393(9) no
C64 H64 .9500 no
C65 C66 1.374(9) no
C65 H65 .9500 no
C66 H66 .9500 no

loop_
_geom_hbond_atom_site_label_D
_geom_hbond_atom_site_label_H
_geom_hbond_atom_site_label_A
_geom_hbond_site_symmetry_A
_geom_hbond_distance_DH
_geom_hbond_distance_HA
_geom_hbond_distance_DA
_geom_hbond_angle_DHA
_geom_hbond_publ_flag
C14 H14 O4 . .95 2.37 3.209(8) 147 yes
C34 H34 O6 . .95 2.41 3.183(9) 139 yes
C35 H35 O621 1_545 .95 2.56 3.298(9) 134 yes
C44 H44 O6 1_545 .95 2.56 3.502(8) 172 yes
C54 H54 O1 1_556 .95 2.55 3.459(8) 161 yes
C64 H64 O2 1_566 .95 2.49 3.403(8) 161 yes
C13 H13 O3 2_656 .95 2.52 3.214(7) 130 yes
C46 H46 O222 2_766 .95 2.53 3.466(8) 168 yes
C56 H56 O622 2_777 .95 2.53 3.320(8) 141 yes
C63 H63 O5 2_777 .95 2.57 3.277(7) 131 yes

loop_
_geom_torsion_atom_site_label_1
_geom_torsion_atom_site_label_2
_geom_torsion_atom_site_label_3
_geom_torsion_atom_site_label_4
_geom_torsion
_geom_torsion_publ_flag
O1 S1 S2 C21 -42.5(3) no
O2 S1 S2 C21 -171.3(3) no
C11 S1 S2 C21 71.3(3) no
O1 S1 C11 C16 19.2(5) no
O2 S1 C11 C16 149.4(4) no
S2 S1 C11 C16 -96.2(5) no
O1 S1 C11 C12 -159.4(5) no
O2 S1 C11 C12 -29.3(6) no
S2 S1 C11 C12 85.2(5) no
C16 C11 C12 C13 -1.5(8) no
S1 C11 C12 C13 177.1(4) no
C16 C11 C12 N12 176.6(5) no
S1 C11 C12 N12 -4.7(8) no
C13 C12 N12 O121 127.8(6) no
C11 C12 N12 O121 -50.5(8) no
C13 C12 N12 O122 -50.4(7) no
C11 C12 N12 O122 131.3(6) no
C11 C12 C13 C14 1.6(9) no
N12 C12 C13 C14 -176.6(5) no
C12 C13 C14 C15 -1.8(9) no
C13 C14 C15 C16 1.9(10) no
C14 C15 C16 C11 -1.9(9) no
C12 C11 C16 C15 1.6(8) no
S1 C11 C16 C15 -177.1(5) no
S1 S2 C21 C26 -93.1(5) no
S1 S2 C21 C22 84.3(5) no
C26 C21 C22 C23 1.3(9) no
S2 C21 C22 C23 -176.2(5) no
C26 C21 C22 N22 180.0(5) no
S2 C21 C22 N22 2.5(8) no
C23 C22 N22 O221 -137.8(6) no
C21 C22 N22 O221 43.4(8) no
C23 C22 N22 O222 39.3(8) no
C21 C22 N22 O222 -139.5(6) no
C21 C22 C23 C24 -1.7(9) no
N22 C22 C23 C24 179.6(5) no
C22 C23 C24 C25 .9(10) no
C23 C24 C25 C26 .2(10) no
C24 C25 C26 C21 -.6(10) no
C22 C21 C26 C25 -.1(9) no
S2 C21 C26 C25 177.6(5) no
O3 S3 S4 C41 -44.5(3) no
O4 S3 S4 C41 -173.4(3) no
C31 S3 S4 C41 69.7(3) no
O3 S3 C31 C36 21.3(5) no
O4 S3 C31 C36 150.9(4) no
S4 S3 C31 C36 -94.6(4) no
O3 S3 C31 C32 -156.0(5) no
O4 S3 C31 C32 -26.4(6) no
S4 S3 C31 C32 88.1(5) no
C36 C31 C32 C33 -2.6(8) no
S3 C31 C32 C33 174.7(4) no
C36 C31 C32 N32 176.7(5) no
S3 C31 C32 N32 -6.0(8) no
C33 C32 N32 O321 127.0(6) no
C31 C32 N32 O321 -52.3(7) no
C33 C32 N32 O322 -51.4(7) no
C31 C32 N32 O322 129.3(6) no
C31 C32 C33 C34 3.0(8) no
N32 C32 C33 C34 -176.3(5) no
C32 C33 C34 C35 -1.5(9) no
C33 C34 C35 C36 -.4(10) no
C34 C35 C36 C31 .8(9) no
C32 C31 C36 C35 .7(8) no
S3 C31 C36 C35 -176.8(4) no
S3 S4 C41 C46 -95.0(4) no
S3 S4 C41 C42 80.5(5) no
C46 C41 C42 C43 .1(9) no
S4 C41 C42 C43 -175.4(5) no
C46 C41 C42 N42 -180.0(5) no
S4 C41 C42 N42 4.6(8) no
C43 C42 N42 O421 -142.7(6) no
C41 C42 N42 O421 37.3(8) no
C43 C42 N42 O422 36.2(8) no
C41 C42 N42 O422 -143.8(6) no
C41 C42 C43 C44 -1.0(9) no
N42 C42 C43 C44 179.1(5) no
C42 C43 C44 C45 .1(10) no
C43 C44 C45 C46 1.6(10) no
C42 C41 C46 C45 1.6(9) no
S4 C41 C46 C45 177.5(5) no
C44 C45 C46 C41 -2.5(10) no
O5 S5 S6 C61 -45.9(3) no
O6 S5 S6 C61 -174.3(3) no
C51 S5 S6 C61 68.4(3) no
O5 S5 C51 C56 22.7(5) no
O6 S5 C51 C56 152.9(4) no
S6 S5 C51 C56 -93.0(4) no
O5 S5 C51 C52 -156.5(5) no
O6 S5 C51 C52 -26.3(6) no
S6 S5 C51 C52 87.8(5) no
C56 C51 C52 C53 -2.5(9) no
S5 C51 C52 C53 176.7(4) no
C56 C51 C52 N52 177.0(5) no
S5 C51 C52 N52 -3.8(8) no
C53 C52 N52 O521 129.8(6) no
C51 C52 N52 O521 -49.8(8) no
C53 C52 N52 O522 -48.8(8) no
C51 C52 N52 O522 131.7(6) no
C51 C52 C53 C54 3.9(9) no
N52 C52 C53 C54 -175.6(5) no
C52 C53 C54 C55 -4.2(10) no
C53 C54 C55 C56 2.9(10) no
C52 C51 C56 C55 1.2(9) no
S5 C51 C56 C55 -178.1(5) no
C54 C55 C56 C51 -1.4(10) no
S5 S6 C61 C62 79.2(5) no
S5 S6 C61 C66 -98.0(4) no
C66 C61 C62 C63 1.1(9) no
S6 C61 C62 C63 -176.0(4) no
C66 C61 C62 N62 179.1(5) no
S6 C61 C62 N62 2.0(8) no
C63 C62 N62 O622 34.6(8) no
C61 C62 N62 O622 -143.5(6) no
C63 C62 N62 O621 -144.0(6) no
C61 C62 N62 O621 37.9(8) no
C61 C62 C63 C64 -3.5(9) no
N62 C62 C63 C64 178.4(5) no
C62 C63 C64 C65 2.8(9) no
C63 C64 C65 C66 .4(10) no
C64 C65 C66 C61 -2.8(9) no
C62 C61 C66 C65 2.1(9) no
S6 C61 C66 C65 179.5(5) no

loop_
_cod_related_entry_id
_cod_related_entry_database
_cod_related_entry_code
1 ChemSpider 3048068
